data_2012331
loop_
_publ_author_name
'Guo, Hongyou'
'Li, Zhenghe'
'Yang, Lin'
'Wang, Ping'
'Huang, Xiaoying'
'Li, Jing'

_publ_section_title
;
 Potassium silver tin selenide, K~2~Ag~2~Sn~2~Se~6~
;
_journal_issue 11
_journal_name_full 'Acta Crystallographica Section C'
_journal_page_first 1237
_journal_page_last 1238
_journal_paper_doi 10.1107/S0108270101014299
_journal_volume 57
_journal_year 2001
_chemical_formula_iupac 'K2 Ag2 Sn2 Se6'
_chemical_formula_moiety 'Ag2 K2 Se6 Sn2'
_chemical_formula_sum 'Ag2 K2 Se6 Sn2'
_chemical_formula_weight 1005.08
_chemical_name_systematic
;
  Potassium Silver Tin Selenide
;
_space_group_IT_number 124
_symmetry_cell_setting tetragonal
_symmetry_space_group_name_Hall '-P 4 2c'
_symmetry_space_group_name_H-M 'P 4/m c c'
_cell_angle_alpha 90.00
_cell_angle_beta 90.00
_cell_angle_gamma 90.00
_cell_formula_units_Z 4
_cell_length_a 8.1730(10)
_cell_length_b 8.1730(10)
_cell_length_c 20.278(4)
_cell_measurement_reflns_used 25
_cell_measurement_temperature 293(2)
_cell_measurement_theta_max 11.71
_cell_measurement_theta_min 5.93
_cell_volume 1354.5(4)
_computing_cell_refinement 'CAD-4/PC Software'
_computing_data_collection 'CAD-4/PC Software (Enraf-Nonius, 1992)'
_computing_data_reduction 'XCAD4/PC (Harms, 1997)'
_computing_molecular_graphics 'SCHAKAL97 (Keller, 1997)'
_computing_structure_refinement 'SHELXL97 (Sheldrick, 1997)'
_computing_structure_solution 'SHELXS97 (Sheldrick, 1990)'
_diffrn_ambient_temperature 293(2)
_diffrn_measured_fraction_theta_full .824
_diffrn_measured_fraction_theta_max .824
_diffrn_measurement_device_type 'Enraf-Nonius CAD-4'
_diffrn_measurement_method \w
_diffrn_radiation_monochromator graphite
_diffrn_radiation_source 'fine-focus sealed tube'
_diffrn_radiation_type MoK\a
_diffrn_radiation_wavelength .71073
_diffrn_reflns_av_R_equivalents .0356
_diffrn_reflns_av_sigmaI/netI .1036
_diffrn_reflns_limit_h_max 11
_diffrn_reflns_limit_h_min 0
_diffrn_reflns_limit_k_max 11
_diffrn_reflns_limit_k_min 0
_diffrn_reflns_limit_l_max 28
_diffrn_reflns_limit_l_min 0
_diffrn_reflns_number 1946
_diffrn_reflns_theta_full 29.95
_diffrn_reflns_theta_max 29.95
_diffrn_reflns_theta_min 2.01
_diffrn_standards_decay_% +-1.6
_diffrn_standards_interval_count 300
_diffrn_standards_interval_time 250
_diffrn_standards_number 3
_exptl_absorpt_coefficient_mu 23.181
_exptl_absorpt_correction_T_max .3903
_exptl_absorpt_correction_T_min .2585
_exptl_absorpt_correction_type '\y scan'
_exptl_absorpt_process_details '(Kopfman & Huber, 1968)'
_exptl_crystal_colour orange-red
_exptl_crystal_density_diffrn 4.929
_exptl_crystal_density_method 'not measured'
_exptl_crystal_description block
_exptl_crystal_F_000 1744
_exptl_crystal_size_max .08
_exptl_crystal_size_mid .05
_exptl_crystal_size_min .05
_refine_diff_density_max 1.682
_refine_diff_density_min -1.606
_refine_ls_extinction_coef .00190(4)
_refine_ls_extinction_method SHELXL97
_refine_ls_goodness_of_fit_ref .993
_refine_ls_hydrogen_treatment none
_refine_ls_matrix_type full
_refine_ls_number_parameters 35
_refine_ls_number_reflns 546
_refine_ls_number_restraints 0
_refine_ls_restrained_S_all .993
_refine_ls_R_factor_all .0880
_refine_ls_R_factor_gt .0306
_refine_ls_shift/su_max <0.001
_refine_ls_shift/su_mean .000
_refine_ls_structure_factor_coef Fsqd
_refine_ls_weighting_details 'w = 1/[\s^2^(Fo^2^)]'
_refine_ls_weighting_scheme calc
_refine_ls_wR_factor_ref .0476
_reflns_number_gt 546
_reflns_number_total 1029
_reflns_threshold_expression I>2\s(I)
_cod_data_source_file iz1017.cif
_cod_data_source_block I
_cod_original_sg_symbol_H-M 'P 4/mcc'
_cod_database_code 2012331
_cod_database_fobs_code 2012331

loop_
_symmetry_equiv_pos_as_xyz
'x, y, z'
'-x, -y, z'
'-y, x, z'
'y, -x, z'
'-x, y, -z+1/2'
'x, -y, -z+1/2'
'y, x, -z+1/2'
'-y, -x, -z+1/2'
'-x, -y, -z'
'x, y, -z'
'y, -x, -z'
'-y, x, -z'
'x, -y, z-1/2'
'-x, y, z-1/2'
'-y, -x, z-1/2'
'y, x, z-1/2'

loop_
_atom_site_label
_atom_site_fract_x
_atom_site_fract_y
_atom_site_fract_z
_atom_site_U_iso_or_equiv
_atom_site_adp_type
_atom_site_calc_flag
_atom_site_refinement_flags
_atom_site_occupancy
_atom_site_disorder_assembly
_atom_site_disorder_group
_atom_site_type_symbol
Sn1 .0000 .5000 .087649(19) .01738(16) Uani d S 1 . . Sn
Ag1 .0000 .31209(11) .2500 .0455(3) Uani d S 1 . . Ag
Se1 -.15436(13) .33021(13) .0000 .0191(2) Uani d S 1 . . Se
Se2 .19114(9) .32614(9) .15433(2) .02159(18) Uani d . 1 . . Se
K1 .0000 .0000 .09381(13) .0277(7) Uani d S 1 . . K
K2 .5000 .5000 .2500 .0419(13) Uani d S 1 . . K
K3 .5000 .5000 .0531(3) .0338(15) Uani d SP .50 . . K

loop_
_atom_site_aniso_label
_atom_site_aniso_U_11
_atom_site_aniso_U_22
_atom_site_aniso_U_33
_atom_site_aniso_U_12
_atom_site_aniso_U_13
_atom_site_aniso_U_23
Sn1 .0230(4) .0186(4) .01051(18) .0022(3) .000 .000
Ag1 .0609(7) .0511(7) .0244(3) .000 .0185(5) .000
Se1 .0221(6) .0202(6) .0149(3) -.0015(4) .000 .000
Se2 .0226(5) .0254(5) .0168(2) .0038(3) -.0022(3) .0005(3)
K1 .0225(11) .0225(11) .0380(14) .000 .000 .000
K2 .031(2) .031(2) .063(3) .000 .000 .000
K3 .025(2) .025(2) .052(3) .000 .000 .000

loop_
_atom_type_symbol
_atom_type_description
_atom_type_scat_dispersion_real
_atom_type_scat_dispersion_imag
_atom_type_scat_source
K K .2009 .2494 'International Tables Vol C Tables 4.2.6.8 and 6.1.1.4'
Se Se -.0929 2.2259 'International Tables Vol C Tables 4.2.6.8 and 6.1.1.4'
Ag Ag -.8971 1.1015 'International Tables Vol C Tables 4.2.6.8 and 6.1.1.4'
Sn Sn -.6537 1.4246 'International Tables Vol C Tables 4.2.6.8 and 6.1.1.4'

loop_
_geom_angle_atom_site_label_1
_geom_angle_atom_site_label_2
_geom_angle_atom_site_label_3
_geom_angle_site_symmetry_1
_geom_angle_site_symmetry_3
_geom_angle
_geom_angle_publ_flag
Se2 Sn1 Se2 . 2_565 114.74(3) y
Se2 Sn1 Se1 . . 111.76(3) y
Se2 Sn1 Se1 2_565 . 111.78(3) y
Se2 Sn1 Se1 . 9_565 111.78(3) y
Se2 Sn1 Se1 2_565 9_565 111.76(3) y
Se1 Sn1 Se1 . 9_565 93.08(3) y
Se2 Ag1 Se2 5 . 174.72(5) y
Se2 Ag1 Ag1 5 2_565 87.36(3) ?
Se2 Ag1 Ag1 . 2_565 87.36(3) ?
Sn1 Se1 Sn1 . 9_565 86.92(3) ?
Ag1 Se2 Sn1 . . 93.17(3) ?

loop_
_geom_bond_atom_site_label_1
_geom_bond_atom_site_label_2
_geom_bond_site_symmetry_2
_geom_bond_distance
_geom_bond_publ_flag
Sn1 Se2 . 2.5075(7) y
Sn1 Se2 2_565 2.5075(7) y
Sn1 Se1 . 2.5839(8) y
Sn1 Se1 9_565 2.5839(8) y
Sn1 K1 1_565 4.0884(5) ?
Sn1 K1 . 4.0884(5) ?
Sn1 K3 1_455 4.1460(11) ?
Sn1 K3 . 4.1460(11) ?
Ag1 Se2 5 2.4935(7) y
Ag1 Se2 . 2.4935(7) y
Ag1 Ag1 2_565 3.0717(19) y
Ag1 K1 . 4.067(2) ?
Ag1 K1 5 4.067(2) ?
Se1 Sn1 9_565 2.5839(8) ?
Se1 K3 9_565 3.327(2) ?
Se1 K3 1_455 3.327(2) ?
Se1 K1 9 3.5347(17) ?
K1 Se1 . 3.5347(18) ?
K1 Se2 . 3.3244(13) ?
K1 Se2 2 3.3244(13) ?
K1 Se2 4 3.3244(13) ?
K1 Se2 3 3.3244(13) ?
K1 Se1 3 3.5347(18) ?
K1 Se1 9 3.5347(17) ?
K1 Se1 11 3.5347(18) ?
K1 K1 9 3.805(5) ?
K1 Ag1 4 4.067(2) ?
K1 Ag1 2 4.067(2) ?
K2 Se2 . 3.4864(8) ?
K2 Se2 8_665 3.4864(8) ?
K2 Se2 3_655 3.4864(8) ?
K2 Se2 5_655 3.4864(8) ?
K2 Se2 7 3.4864(8) ?
K2 Se2 2_665 3.4864(8) ?
K2 Se2 4_565 3.4864(8) ?
K2 Se2 6_565 3.4864(8) ?
K2 K3 5_655 3.992(6) ?
K2 K3 . 3.992(6) ?
K3 K3 9_665 2.155(12) ?
K3 Se1 11 3.327(2) ?
K3 Se1 3_665 3.327(2) ?
K3 Se1 1_655 3.327(2) ?
K3 Se1 9_565 3.327(2) ?
K3 Se2 . 3.550(3) ?
K3 Se2 2_665 3.550(3) ?
K3 Se2 4_565 3.550(3) ?
K3 Se2 3_655 3.550(3) ?
K3 Sn1 1_655 4.1460(11) ?
K3 Sn1 3_665 4.1460(11) ?
